data_7121054
loop_
_publ_author_name
'Hu, Jiyong'
'Liao, Chunli'
'Mao, Ruina'
'Zhang, Junshuai'
'Zhao, Jin'an'
'Gu, Zhenzhen'

_publ_section_title
;
 DNA interactions and <i>in vitro</i> anticancer evaluations of
 pyridine-benzimidazole-based Cu complexes.
;
_journal_issue 2
_journal_name_full MedChemComm
_journal_page_first 337
_journal_page_last 343
_journal_paper_doi 10.1039/c7md00462a
_journal_volume 9
_journal_year 2018
_chemical_formula_moiety 'C20 H14 Cl Cu N4 S, C H4 O'
_chemical_formula_sum 'C21 H18 Cl Cu N4 O S'
_chemical_formula_weight 473.44
_space_group_crystal_system triclinic
_space_group_IT_number 2
_space_group_name_Hall '-P 1'
_space_group_name_H-M_alt 'P -1'
_symmetry_space_group_name_Hall '-P 1'
_symmetry_space_group_name_H-M 'P -1'
_atom_sites_solution_hydrogens geom
_atom_sites_solution_primary iterative
_audit_creation_date 2015-08-05
_audit_creation_method
;
Olex2 1.2
(compiled 2014.11.28 svn.r3106 for OlexSys, GUI svn.r4959)
;
_audit_update_record
;
2017-02-10 deposited with the CCDC.
2017-12-28 downloaded from the CCDC.
;
_cell_angle_alpha 87.064(7)
_cell_angle_beta 67.901(8)
_cell_angle_gamma 71.422(7)
_cell_formula_units_Z 2
_cell_length_a 9.4142(8)
_cell_length_b 10.2389(8)
_cell_length_c 11.9095(10)
_cell_measurement_reflns_used 2939
_cell_measurement_temperature 100.01(10)
_cell_measurement_theta_max 73.4080
_cell_measurement_theta_min 4.0070
_cell_volume 1005.13(16)
_computing_cell_refinement
;
CrysAlisPro, Agilent Technologies,
Version 1.171.36.28 (release 01-02-2013 CrysAlis171 .NET)
(compiled Feb  1 2013,16:14:44)
;
_computing_data_collection
;
CrysAlisPro, Agilent Technologies,
Version 1.171.36.28 (release 01-02-2013 CrysAlis171 .NET)
(compiled Feb  1 2013,16:14:44)
;
_computing_data_reduction
;
CrysAlisPro, Agilent Technologies,
Version 1.171.36.28 (release 01-02-2013 CrysAlis171 .NET)
(compiled Feb  1 2013,16:14:44)
;
_computing_molecular_graphics 'Olex2 (Dolomanov et al., 2009)'
_computing_publication_material 'Olex2 (Dolomanov et al., 2009)'
_computing_structure_refinement 'ShelXL (Sheldrick, 2008)'
_computing_structure_solution
;
Superflip (Palatinus & Chapuis, 2007;Palatinus & van der Lee, 2008;
Palatinus et al., 2012)
;
_diffrn_ambient_temperature 100.01(10)
_diffrn_detector_area_resol_mean 10.5281
_diffrn_measured_fraction_theta_full 0.999
_diffrn_measured_fraction_theta_max 0.973
_diffrn_measurement_details
;
#__ type_ start__ end____ width___ exp.time_
  1 omega  -43.00   36.00   1.0000    1.0000
omega____ theta____ kappa____ phi______ frames
    -      -40.2335   37.0000 -180.0000 79

#__ type_ start__ end____ width___ exp.time_
  2 omega -119.00  -10.00   1.0000    1.0000
omega____ theta____ kappa____ phi______ frames
    -      -40.2335  -77.0000   60.0000 109

#__ type_ start__ end____ width___ exp.time_
  3 omega  -95.00  -16.00   1.0000    1.0000
omega____ theta____ kappa____ phi______ frames
    -      -40.2335  125.0000 -180.0000 79

#__ type_ start__ end____ width___ exp.time_
  4 omega   59.00   85.00   1.0000    1.0000
omega____ theta____ kappa____ phi______ frames
    -       40.2335 -125.0000   90.0000 26

#__ type_ start__ end____ width___ exp.time_
  5 omega -115.00  -39.00   1.0000    1.0000
omega____ theta____ kappa____ phi______ frames
    -      -61.5000  -77.0000  -60.0000 76

#__ type_ start__ end____ width___ exp.time_
  6 omega  -51.00   -3.00   1.0000    1.0000
omega____ theta____ kappa____ phi______ frames
    -      -61.5000   45.0000   30.0000 48

#__ type_ start__ end____ width___ exp.time_
  7 omega   40.00   87.00   1.0000    1.0000
omega____ theta____ kappa____ phi______ frames
    -      113.0000  -30.0000  120.0000 47

#__ type_ start__ end____ width___ exp.time_
  8 omega   53.00  176.00   1.0000    1.0000
omega____ theta____ kappa____ phi______ frames
    -      113.0000   15.0000   60.0000 123

#__ type_ start__ end____ width___ exp.time_
  9 omega   46.00  143.00   1.0000    1.0000
omega____ theta____ kappa____ phi______ frames
    -      113.0000  -61.0000  -60.0000 97

#__ type_ start__ end____ width___ exp.time_
 10 omega  135.00  175.00   1.0000    1.0000
omega____ theta____ kappa____ phi______ frames
    -      113.0000  111.0000  -90.0000 40

#__ type_ start__ end____ width___ exp.time_
 11 omega   79.00  105.00   1.0000    1.0000
omega____ theta____ kappa____ phi______ frames
    -      113.0000  -94.0000   90.0000 26

#__ type_ start__ end____ width___ exp.time_
 12 omega   30.00   70.00   1.0000    1.0000
omega____ theta____ kappa____ phi______ frames
    -      113.0000  -94.0000  -30.0000 40

#__ type_ start__ end____ width___ exp.time_
 13 omega   82.00  109.00   1.0000    1.0000
omega____ theta____ kappa____ phi______ frames
    -      113.0000  -94.0000  -30.0000 27

#__ type_ start__ end____ width___ exp.time_
 14 omega  106.00  171.00   1.0000    1.0000
omega____ theta____ kappa____ phi______ frames
    -      113.0000  111.0000 -120.0000 65

#__ type_ start__ end____ width___ exp.time_
 15 omega   79.00  112.00   1.0000    1.0000
omega____ theta____ kappa____ phi______ frames
    -      113.0000  178.0000 -180.0000 33

#__ type_ start__ end____ width___ exp.time_
 16 omega   48.00   73.00   1.0000    1.0000
omega____ theta____ kappa____ phi______ frames
    -      113.0000  -30.0000  -60.0000 25

#__ type_ start__ end____ width___ exp.time_
 17 omega   59.00  116.00   1.0000    1.0000
omega____ theta____ kappa____ phi______ frames
    -      113.0000 -111.0000 -150.0000 57

#__ type_ start__ end____ width___ exp.time_
 18 omega  114.00  139.00   1.0000    1.0000
omega____ theta____ kappa____ phi______ frames
    -      113.0000  178.0000 -180.0000 25

#__ type_ start__ end____ width___ exp.time_
 19 omega   43.00   68.00   1.0000    1.0000
omega____ theta____ kappa____ phi______ frames
    -      113.0000  -30.0000  150.0000 25

#__ type_ start__ end____ width___ exp.time_
 20 omega   36.00  116.00   1.0000    1.0000
omega____ theta____ kappa____ phi______ frames
    -      113.0000 -111.0000  -60.0000 80

#__ type_ start__ end____ width___ exp.time_
 21 omega   71.00  132.00   1.0000    1.0000
omega____ theta____ kappa____ phi______ frames
    -      113.0000  178.0000  -30.0000 61

#__ type_ start__ end____ width___ exp.time_
 22 omega   87.00  176.00   1.0000    1.0000
omega____ theta____ kappa____ phi______ frames
    -      113.0000   45.0000  -60.0000 89
;
_diffrn_measurement_device_type 'SuperNova, Dual, Cu at zero, Atlas'
_diffrn_measurement_method '\w scans'
_diffrn_orient_matrix_UB_11 0.0665400000
_diffrn_orient_matrix_UB_12 -0.1552147000
_diffrn_orient_matrix_UB_13 0.0153222000
_diffrn_orient_matrix_UB_21 0.0675478000
_diffrn_orient_matrix_UB_22 0.0340835000
_diffrn_orient_matrix_UB_23 0.0901809000
_diffrn_orient_matrix_UB_31 -0.1607760000
_diffrn_orient_matrix_UB_32 0.0098755000
_diffrn_orient_matrix_UB_33 0.1060384000
_diffrn_radiation_monochromator mirror
_diffrn_radiation_type CuK\a
_diffrn_radiation_wavelength 1.54184
_diffrn_reflns_av_R_equivalents 0.0315
_diffrn_reflns_av_unetI/netI 0.0460
_diffrn_reflns_Laue_measured_fraction_full 0.999
_diffrn_reflns_Laue_measured_fraction_max 0.973
_diffrn_reflns_limit_h_max 11
_diffrn_reflns_limit_h_min -11
_diffrn_reflns_limit_k_max 12
_diffrn_reflns_limit_k_min -12
_diffrn_reflns_limit_l_max 14
_diffrn_reflns_limit_l_min -14
_diffrn_reflns_number 7630
_diffrn_reflns_point_group_measured_fraction_full 0.999
_diffrn_reflns_point_group_measured_fraction_max 0.973
_diffrn_reflns_theta_full 67.684
_diffrn_reflns_theta_max 76.432
_diffrn_reflns_theta_min 4.019
_diffrn_source 'SuperNova (Cu) X-ray Source'
_exptl_absorpt_coefficient_mu 3.895
_exptl_absorpt_correction_T_max 1.00000
_exptl_absorpt_correction_T_min 0.67595
_exptl_absorpt_correction_type multi-scan
_exptl_absorpt_process_details
;
CrysAlisPro, Agilent Technologies,
Version 1.171.36.28 (release 01-02-2013 CrysAlis171 .NET)
(compiled Feb  1 2013,16:14:44)
Empirical absorption correction using spherical harmonics,
 implemented in SCALE3 ABSPACK scaling algorithm.
;
_exptl_crystal_density_diffrn 1.564
_exptl_crystal_F_000 484
_exptl_crystal_size_max 0.15
_exptl_crystal_size_mid 0.1
_exptl_crystal_size_min 0.09
_refine_diff_density_max 0.523
_refine_diff_density_min -0.536
_refine_diff_density_rms 0.074
_refine_ls_extinction_method none
_refine_ls_goodness_of_fit_ref 1.042
_refine_ls_hydrogen_treatment constr
_refine_ls_matrix_type full
_refine_ls_number_parameters 264
_refine_ls_number_reflns 4103
_refine_ls_number_restraints 0
_refine_ls_restrained_S_all 1.042
_refine_ls_R_factor_all 0.0515
_refine_ls_R_factor_gt 0.0376
_refine_ls_shift/su_max 0.001
_refine_ls_shift/su_mean 0.000
_refine_ls_structure_factor_coef Fsqd
_refine_ls_weighting_details
;
 w=1/[\s^2^(Fo^2^)+(0.0428P)^2^+0.5202P]
 where P=(Fo^2^+2Fc^2^)/3
;
_refine_ls_weighting_scheme calc
_refine_ls_wR_factor_gt 0.0893
_refine_ls_wR_factor_ref 0.0964
_reflns_Friedel_coverage 0.000
_reflns_number_gt 3310
_reflns_number_total 4103
_reflns_threshold_expression 'I > 2\s(I)'
_cod_data_source_file c7md00462a2.cif
_cod_data_source_block 1
_cod_depositor_comments 'Adding full bibliography for 7121054--7121055.cif.'
_cod_database_code 7121054
_shelxl_version_number 2013-2
_shelx_space_group_comment
;
The symmetry employed for this shelxl refinement is uniquely defined
by the following loop, which should always be used as a source of
symmetry information in preference to the above space-group names.
They are only intended as comments.
;
_shelx_estimated_absorpt_t_max 0.721
_shelx_estimated_absorpt_t_min 0.593
_reflns_odcompleteness_completeness 99.80
_reflns_odcompleteness_iscentric 1
_reflns_odcompleteness_theta 71.98
_olex2_refinement_description
;
1. Fixed Uiso
 At 1.2 times of:
  All C(H) groups, All C(H,H) groups
 At 1.5 times of:
  All C(H,H,H) groups, All O(H) groups
2.a Secondary CH2 refined with riding coordinates:
 C14(H14A,H14B)
2.b Aromatic/amide H refined with riding coordinates:
 C11(H11), C16(H16), C1(H1), C8(H8), C10(H10), C17(H17), C3(H3), C4(H4),
 C2(H2), C20(H20), C19(H19), C9(H9)
2.c Idealised Me refined as rotating group:
 C21(H21A,H21B,H21C)
2.d Idealised tetrahedral OH refined as rotating group:
 O1(H1A)
;
_olex2_submission_special_instructions 'No special instructions were received'

loop_
_space_group_symop_operation_xyz
'x, y, z'
'-x, -y, -z'

loop_
_atom_site_label
_atom_site_type_symbol
_atom_site_fract_x
_atom_site_fract_y
_atom_site_fract_z
_atom_site_U_iso_or_equiv
_atom_site_adp_type
_atom_site_occupancy
_atom_site_site_symmetry_order
_atom_site_calc_flag
_atom_site_refinement_flags_posn
Cu1 Cu 0.26163(4) 1.02713(4) 0.23065(3) 0.01805(11) Uani 1 1 d .
Cl1 Cl 0.42085(7) 1.04053(7) 0.32920(6) 0.02333(15) Uani 1 1 d .
S1 S 0.58145(7) 1.22549(7) -0.08643(6) 0.02267(15) Uani 1 1 d .
N2 N 0.1426(2) 0.9190(2) 0.34997(19) 0.0171(4) Uani 1 1 d .
N3 N -0.0548(2) 0.8248(2) 0.40857(19) 0.0177(4) Uani 1 1 d .
N4 N 0.3598(3) 1.1347(3) 0.1030(2) 0.0241(5) Uani 1 1 d .
N1 N 0.0643(2) 1.0663(2) 0.18456(19) 0.0190(4) Uani 1 1 d .
O1 O 0.3630(4) 0.3678(3) 0.3397(2) 0.0541(8) Uani 1 1 d .
H1A H 0.3983 0.2862 0.3145 0.081 Uiso 1 1 calc GR
C13 C 0.4513(3) 1.1719(3) 0.0250(2) 0.0202(5) Uani 1 1 d .
C6 C 0.0114(3) 0.9131(3) 0.3350(2) 0.0159(5) Uani 1 1 d .
C12 C 0.1662(3) 0.8282(3) 0.4360(2) 0.0187(5) Uani 1 1 d .
C15 C -0.1254(3) 0.6906(3) 0.2825(2) 0.0184(5) Uani 1 1 d .
C14 C -0.1800(3) 0.7716(3) 0.4031(2) 0.0204(5) Uani 1 1 d .
H14A H -0.2779 0.8484 0.4143 0.024 Uiso 1 1 calc R
H14B H -0.2055 0.7123 0.4687 0.024 Uiso 1 1 calc R
C5 C -0.0412(3) 0.9988(3) 0.2469(2) 0.0171(5) Uani 1 1 d .
C18 C -0.0259(3) 0.5377(2) 0.0602(2) 0.0160(5) Uani 1 1 d .
C11 C 0.2875(3) 0.7902(3) 0.4846(2) 0.0233(6) Uani 1 1 d .
H11 H 0.3703 0.8290 0.4605 0.028 Uiso 1 1 calc R
C7 C 0.0416(3) 0.7685(3) 0.4747(2) 0.0195(5) Uani 1 1 d .
C16 C -0.2367(3) 0.6914(3) 0.2323(2) 0.0215(5) Uani 1 1 d .
H16 H -0.3451 0.7433 0.2721 0.026 Uiso 1 1 calc R
C1 C 0.0326(3) 1.1503(3) 0.1024(2) 0.0234(5) Uani 1 1 d .
H1 H 0.1053 1.1965 0.0607 0.028 Uiso 1 1 calc R
C8 C 0.0307(4) 0.6725(3) 0.5618(3) 0.0272(6) Uani 1 1 d .
H8 H -0.0527 0.6344 0.5873 0.033 Uiso 1 1 calc R
C10 C 0.2785(4) 0.6932(3) 0.5693(3) 0.0298(6) Uani 1 1 d .
H10 H 0.3585 0.6642 0.6015 0.036 Uiso 1 1 calc R
C17 C -0.1884(3) 0.6158(3) 0.1235(2) 0.0213(5) Uani 1 1 d .
H17 H -0.2653 0.6169 0.0919 0.026 Uiso 1 1 calc R
C3 C -0.2125(3) 1.1033(3) 0.1389(3) 0.0248(6) Uani 1 1 d .
H3 H -0.3054 1.1155 0.1232 0.030 Uiso 1 1 calc R
C4 C -0.1806(3) 1.0162(3) 0.2251(2) 0.0222(5) Uani 1 1 d .
H4 H -0.2521 0.9696 0.2683 0.027 Uiso 1 1 calc R
C2 C -0.1044(3) 1.1724(3) 0.0758(3) 0.0262(6) Uani 1 1 d .
H2 H -0.1233 1.2318 0.0175 0.031 Uiso 1 1 calc R
C20 C 0.0358(3) 0.6104(3) 0.2225(3) 0.0264(6) Uani 1 1 d .
H20 H 0.1116 0.6067 0.2560 0.032 Uiso 1 1 calc R
C19 C 0.0840(3) 0.5358(3) 0.1130(3) 0.0260(6) Uani 1 1 d .
H19 H 0.1923 0.4832 0.0740 0.031 Uiso 1 1 calc R
C9 C 0.1512(4) 0.6371(3) 0.6083(3) 0.0325(7) Uani 1 1 d .
H9 H 0.1479 0.5739 0.6674 0.039 Uiso 1 1 calc R
C21 C 0.4385(4) 0.4441(4) 0.2497(3) 0.0359(7) Uani 1 1 d .
H21A H 0.4135 0.4380 0.1795 0.054 Uiso 1 1 calc GR
H21B H 0.5537 0.4076 0.2277 0.054 Uiso 1 1 calc GR
H21C H 0.4002 0.5391 0.2803 0.054 Uiso 1 1 calc GR

loop_
_atom_site_aniso_label
_atom_site_aniso_U_11
_atom_site_aniso_U_22
_atom_site_aniso_U_33
_atom_site_aniso_U_23
_atom_site_aniso_U_13
_atom_site_aniso_U_12
Cu1 0.01433(18) 0.0221(2) 0.01743(19) 0.00426(14) -0.00457(14) -0.00766(14)
Cl1 0.0173(3) 0.0295(3) 0.0239(3) -0.0007(2) -0.0074(2) -0.0086(2)
S1 0.0176(3) 0.0261(3) 0.0217(3) 0.0068(3) -0.0047(2) -0.0078(2)
N2 0.0153(9) 0.0204(11) 0.0144(9) 0.0015(8) -0.0046(8) -0.0057(8)
N3 0.0195(10) 0.0194(11) 0.0149(9) 0.0022(8) -0.0051(8) -0.0091(8)
N4 0.0196(10) 0.0279(13) 0.0226(11) 0.0046(9) -0.0042(9) -0.0098(9)
N1 0.0164(10) 0.0208(11) 0.0191(10) 0.0036(9) -0.0059(8) -0.0061(8)
O1 0.0634(17) 0.0376(14) 0.0429(14) -0.0067(12) 0.0095(13) -0.0267(13)
C13 0.0165(11) 0.0191(12) 0.0239(13) -0.0006(10) -0.0075(10) -0.0041(10)
C6 0.0133(10) 0.0175(12) 0.0143(11) 0.0007(9) -0.0025(9) -0.0048(9)
C12 0.0207(12) 0.0178(12) 0.0142(11) 0.0008(9) -0.0058(9) -0.0026(10)
C15 0.0200(12) 0.0184(12) 0.0158(11) 0.0019(9) -0.0036(9) -0.0087(10)
C14 0.0204(12) 0.0225(13) 0.0187(12) -0.0001(10) -0.0037(9) -0.0116(10)
C5 0.0138(11) 0.0181(12) 0.0158(11) 0.0001(9) -0.0040(9) -0.0023(9)
C18 0.0150(11) 0.0148(12) 0.0176(12) 0.0010(10) -0.0057(9) -0.0045(9)
C11 0.0243(13) 0.0258(14) 0.0192(12) 0.0004(11) -0.0105(10) -0.0043(11)
C7 0.0238(12) 0.0198(13) 0.0136(11) -0.0005(9) -0.0060(9) -0.0065(10)
C16 0.0157(11) 0.0238(14) 0.0196(12) -0.0006(10) -0.0038(10) -0.0023(10)
C1 0.0219(12) 0.0262(14) 0.0226(13) 0.0077(11) -0.0083(10) -0.0097(11)
C8 0.0389(15) 0.0245(14) 0.0205(13) 0.0060(11) -0.0113(11) -0.0138(12)
C10 0.0401(16) 0.0250(15) 0.0257(14) 0.0034(12) -0.0197(12) -0.0037(12)
C17 0.0164(11) 0.0251(14) 0.0199(12) -0.0007(10) -0.0073(10) -0.0027(10)
C3 0.0191(12) 0.0283(15) 0.0296(14) 0.0026(12) -0.0143(11) -0.0051(11)
C4 0.0184(11) 0.0226(13) 0.0241(13) 0.0013(11) -0.0063(10) -0.0067(10)
C2 0.0267(13) 0.0270(14) 0.0245(13) 0.0089(11) -0.0130(11) -0.0053(11)
C20 0.0200(12) 0.0318(16) 0.0271(14) -0.0061(12) -0.0106(11) -0.0047(11)
C19 0.0156(12) 0.0308(15) 0.0273(14) -0.0097(12) -0.0068(10) -0.0015(11)
C9 0.0514(18) 0.0254(15) 0.0243(14) 0.0087(12) -0.0185(13) -0.0132(13)
C21 0.0339(16) 0.0355(18) 0.0380(17) 0.0082(14) -0.0162(13) -0.0084(13)

loop_
_atom_type_symbol
_atom_type_description
_atom_type_scat_dispersion_real
_atom_type_scat_dispersion_imag
_atom_type_scat_source
C C 0.0181 0.0091 'International Tables Vol C Tables 4.2.6.8 and 6.1.1.4'
H H 0.0000 0.0000 'International Tables Vol C Tables 4.2.6.8 and 6.1.1.4'
Cl Cl 0.3639 0.7018 'International Tables Vol C Tables 4.2.6.8 and 6.1.1.4'
Cu Cu -1.9646 0.5888 'International Tables Vol C Tables 4.2.6.8 and 6.1.1.4'
N N 0.0311 0.0180 'International Tables Vol C Tables 4.2.6.8 and 6.1.1.4'
O O 0.0492 0.0322 'International Tables Vol C Tables 4.2.6.8 and 6.1.1.4'
S S 0.3331 0.5567 'International Tables Vol C Tables 4.2.6.8 and 6.1.1.4'

loop_
_geom_angle_atom_site_label_1
_geom_angle_atom_site_label_2
_geom_angle_atom_site_label_3
_geom_angle
_geom_angle_site_symmetry_3
N2 Cu1 Cl1 96.29(7) .
N2 Cu1 N1 80.52(9) .
N4 Cu1 Cl1 90.99(7) .
N4 Cu1 N2 172.69(10) .
N4 Cu1 N1 92.36(9) .
N1 Cu1 Cl1 160.98(6) .
C6 N2 Cu1 114.03(17) .
C6 N2 C12 106.5(2) .
C12 N2 Cu1 138.55(18) .
C6 N3 C14 127.8(2) .
C6 N3 C7 106.9(2) .
C7 N3 C14 123.9(2) .
C13 N4 Cu1 163.2(2) .
C5 N1 Cu1 114.74(17) .
C1 N1 Cu1 125.93(18) .
C1 N1 C5 119.3(2) .
N4 C13 S1 179.8(3) .
N2 C6 N3 112.0(2) .
N2 C6 C5 118.4(2) .
N3 C6 C5 129.6(2) .
N2 C12 C11 131.3(3) .
N2 C12 C7 108.5(2) .
C7 C12 C11 120.2(2) .
C16 C15 C14 120.4(2) .
C16 C15 C20 118.7(2) .
C20 C15 C14 120.9(2) .
N3 C14 C15 111.8(2) .
N1 C5 C6 111.8(2) .
N1 C5 C4 120.9(2) .
C4 C5 C6 127.3(2) .
C17 C18 C18 120.6(3) 2_565
C19 C18 C18 122.1(3) 2_565
C19 C18 C17 117.3(2) .
C10 C11 C12 117.2(3) .
N3 C7 C12 106.0(2) .
C8 C7 N3 131.4(3) .
C8 C7 C12 122.6(3) .
C15 C16 C17 120.8(2) .
N1 C1 C2 122.9(3) .
C9 C8 C7 116.1(3) .
C11 C10 C9 121.5(3) .
C16 C17 C18 121.2(2) .
C4 C3 C2 119.2(3) .
C3 C4 C5 119.6(2) .
C3 C2 C1 118.1(3) .
C19 C20 C15 120.3(3) .
C20 C19 C18 121.6(2) .
C8 C9 C10 122.3(3) .

loop_
_geom_bond_atom_site_label_1
_geom_bond_atom_site_label_2
_geom_bond_distance
_geom_bond_site_symmetry_2
Cu1 Cl1 2.2615(7) .
Cu1 N2 1.983(2) .
Cu1 N4 1.949(2) .
Cu1 N1 2.045(2) .
S1 C13 1.641(3) .
N2 C6 1.332(3) .
N2 C12 1.380(3) .
N3 C6 1.357(3) .
N3 C14 1.470(3) .
N3 C7 1.391(3) .
N4 C13 1.149(4) .
N1 C5 1.359(3) .
N1 C1 1.325(4) .
O1 C21 1.400(4) .
C6 C5 1.461(3) .
C12 C11 1.408(4) .
C12 C7 1.408(4) .
C15 C14 1.519(3) .
C15 C16 1.386(4) .
C15 C20 1.392(4) .
C5 C4 1.387(4) .
C18 C18 1.496(5) 2_565
C18 C17 1.401(3) .
C18 C19 1.393(4) .
C11 C10 1.378(4) .
C7 C8 1.390(4) .
C16 C17 1.386(4) .
C1 C2 1.389(4) .
C8 C9 1.384(4) .
C10 C9 1.405(4) .
C3 C4 1.381(4) .
C3 C2 1.389(4) .
C20 C19 1.388(4) .
